data_7061410
loop_
_publ_author_name
'Liu, Xiao-Lin'
'Li, Yi'
'Xu, Qing-Dou'
'Wei, Zi-Qin'
'Wu, Xin-Tao'
'Sheng, Tian-Lu'

_publ_section_title
;
 A Class III asymmetric binuclear cyanido-bridged mixed-valence complex
;
_journal_issue 17
_journal_name_full 'New Journal of Chemistry'
_journal_page_first 7922
_journal_page_last 7927
_journal_paper_doi 10.1039/D2NJ00311B
_journal_volume 46
_journal_year 2022
_chemical_formula_moiety 'C36 H39 N O P2 Ru, 2(B F4)'
_chemical_formula_sum 'C36 H39 B2 F8 N O P2 Ru'
_chemical_formula_weight 838.31
_space_group_crystal_system triclinic
_space_group_IT_number 2
_space_group_name_Hall '-P 1'
_space_group_name_H-M_alt 'P -1'
_atom_sites_solution_hydrogens geom
_atom_sites_solution_primary dual
_audit_creation_date 2022-03-23
_audit_creation_method
;
Olex2 1.3
(compiled 2020.11.12 svn.r5f609507 for OlexSys, GUI svn.r6408)
;
_audit_update_record
;
2022-03-23 deposited with the CCDC.	2022-03-28 downloaded from the CCDC.
;
_cell_angle_alpha 84.1790(10)
_cell_angle_beta 78.8260(10)
_cell_angle_gamma 73.611(2)
_cell_formula_units_Z 2
_cell_length_a 8.87820(10)
_cell_length_b 12.3726(2)
_cell_length_c 18.0161(2)
_cell_measurement_reflns_used 19102
_cell_measurement_temperature 293(2)
_cell_measurement_theta_max 60.9650
_cell_measurement_theta_min 2.2370
_cell_volume 1860.30(5)
_computing_cell_refinement 'CrysAlisPro 1.171.41.93a (Rigaku OD, 2020)'
_computing_data_collection 'CrysAlisPro 1.171.41.93a (Rigaku OD, 2020)'
_computing_data_reduction 'CrysAlisPro 1.171.41.93a (Rigaku OD, 2020)'
_computing_molecular_graphics 'Olex2 1.3 (Dolomanov et al., 2009)'
_computing_publication_material 'Olex2 1.3 (Dolomanov et al., 2009)'
_computing_structure_refinement 'SHELXL 2018/3 (Sheldrick, 2015)'
_computing_structure_solution 'SHELXT 2018/2 (Sheldrick, 2018)'
_diffrn_ambient_temperature 293(2)
_diffrn_detector 'Hybrid Pixel Array Detector'
_diffrn_detector_area_resol_mean 10.0000
_diffrn_detector_type HyPix
_diffrn_measured_fraction_theta_full 0.998
_diffrn_measured_fraction_theta_max 0.964
_diffrn_measurement_details
;
List of Runs (angles in degrees, time in seconds):

  # Type    Start    End  Width  t~exp~   \w     \q     \k     \f   Frames
#--------------------------------------------------------------------------
  1  \w      2.00  70.00   0.50    0.10    --   74.23 -38.00 150.00  136
  2  \w    102.00 135.00   0.50    0.10    --   74.23 105.00 -88.00   66
  3  \w     70.00 135.00   0.50    0.10    --   74.23  19.00-120.00  130
  4  \w      9.00  62.00   0.50    0.10    --   74.23 -38.00-150.00  106
  5  \w      8.00  33.00   0.50    0.10    --   74.23 -57.00-150.00   50
  6  \w     41.00  89.00   0.50    0.10    --   74.23 -57.00-150.00   96
  7  \w    -73.00 -36.00   0.50    0.10    --  -74.85 105.00 -88.00   74
  8  \w   -110.00 -75.00   0.50    0.10    --  -74.85 125.00-150.00   70
  9  \w   -111.00 -85.00   0.50    0.10    --  -74.85 125.00  60.00   52
 10  \w    -68.00 -27.00   0.50    0.10    --  -74.85 125.00  60.00   82
 11  \w    -37.00 -11.00   0.50    0.10    --  -74.85  77.00 -60.00   52
 12  \w    -98.00 -18.00   0.50    0.10    --  -74.85  77.00  60.00  160
 13  \w    -87.00  -3.00   0.50    0.10    --  -74.85  57.00  60.00  168
 14  \w    -71.00  -6.00   0.50    0.10    --  -74.85  38.00  30.00  130
 15  \w    -41.00  -6.00   0.50    0.10    --  -74.85  19.00 120.00   70
 16  \w    -15.00  71.00   0.50    0.05    --   -0.31  57.00  90.00  172
 17  \w    -81.00 -55.00   0.50    0.10    --  -74.85  19.00 120.00   52
 18  \w    -96.00 -71.00   0.50    0.10    --  -74.85  77.00 -60.00   50
 19  \w      3.00  55.00   0.50    0.05    --   -0.31  38.00-180.00  104
 20  \w    -26.00  14.00   0.50    0.05    --   -0.31 -38.00 -60.00   80
 21  \w    -72.00 -31.00   0.50    0.05    --   -0.31 -38.00 -60.00   82
 22  \w   -143.00-118.00   0.50    0.10    --  -74.85 -99.00-120.00   50
 23  \w   -143.00 -89.00   0.50    0.10    --  -74.85 -99.00 -30.00  108
 24  \w   -141.00 -90.00   0.50    0.10    --  -74.85-105.00 170.00  102
 25  \w     45.00 107.00   0.50    0.10    --   74.23-105.00 170.00  124
 26  \w     49.00 104.00   0.50    0.10    --   74.23 -99.00 120.00  110
 27  \w      3.00  33.00   0.50    0.10    --   74.23 -99.00 120.00   60
 28  \w      1.00  84.00   0.50    0.10    --   74.23 -99.00-180.00  166
;
_diffrn_measurement_device 'four-circle diffractometer'
_diffrn_measurement_device_type 'Synergy Custom(Liquid MetalJet D2+)'
_diffrn_measurement_method '\w scans'
_diffrn_orient_matrix_type 'CrysAlisPro convention (1999,Acta A55,543-557)'
_diffrn_orient_matrix_UB_11 0.1153606000
_diffrn_orient_matrix_UB_12 -0.0511045000
_diffrn_orient_matrix_UB_13 -0.0548226000
_diffrn_orient_matrix_UB_21 -0.1020297000
_diffrn_orient_matrix_UB_22 0.0294408000
_diffrn_orient_matrix_UB_23 -0.0490654000
_diffrn_orient_matrix_UB_31 0.0420268000
_diffrn_orient_matrix_UB_32 0.0963429000
_diffrn_orient_matrix_UB_33 -0.0185041000
_diffrn_radiation_monochromator mirror
_diffrn_radiation_probe x-ray
_diffrn_radiation_type 'Ga K\a'
_diffrn_radiation_wavelength 1.3405
_diffrn_reflns_av_R_equivalents 0.0367
_diffrn_reflns_av_unetI/netI 0.0329
_diffrn_reflns_Laue_measured_fraction_full 0.998
_diffrn_reflns_Laue_measured_fraction_max 0.964
_diffrn_reflns_limit_h_max 11
_diffrn_reflns_limit_h_min -11
_diffrn_reflns_limit_k_max 16
_diffrn_reflns_limit_k_min -12
_diffrn_reflns_limit_l_max 22
_diffrn_reflns_limit_l_min -23
_diffrn_reflns_number 26128
_diffrn_reflns_point_group_measured_fraction_full 0.998
_diffrn_reflns_point_group_measured_fraction_max 0.964
_diffrn_reflns_theta_full 53.543
_diffrn_reflns_theta_max 61.136
_diffrn_reflns_theta_min 2.176
_diffrn_source 'micro-focus metaljet'
_exptl_absorpt_coefficient_mu 3.195
_exptl_absorpt_correction_T_max 1.00000
_exptl_absorpt_correction_T_min 0.64512
_exptl_absorpt_correction_type multi-scan
_exptl_absorpt_process_details
;
CrysAlisPro 1.171.41.93a (Rigaku Oxford Diffraction, 2020)
Empirical absorption correction using spherical harmonics,
implemented in SCALE3 ABSPACK scaling algorithm.
;
_exptl_crystal_colour 'light orange'
_exptl_crystal_colour_modifier light
_exptl_crystal_colour_primary orange
_exptl_crystal_density_diffrn 1.497
_exptl_crystal_description plate
_exptl_crystal_F_000 852
_exptl_crystal_size_max 0.23
_exptl_crystal_size_mid 0.11
_exptl_crystal_size_min 0.11
_refine_diff_density_max 1.713
_refine_diff_density_min -0.980
_refine_diff_density_rms 0.116
_refine_ls_extinction_method none
_refine_ls_goodness_of_fit_ref 1.066
_refine_ls_hydrogen_treatment constr
_refine_ls_matrix_type full
_refine_ls_number_parameters 465
_refine_ls_number_reflns 8386
_refine_ls_number_restraints 53
_refine_ls_restrained_S_all 1.150
_refine_ls_R_factor_all 0.0647
_refine_ls_R_factor_gt 0.0602
_refine_ls_shift/su_max 0.001
_refine_ls_shift/su_mean 0.000
_refine_ls_structure_factor_coef Fsqd
_refine_ls_weighting_details 'w=1/[\s^2^(Fo^2^)+(0.1137P)^2^+2.2430P] where P=(Fo^2^+2Fc^2^)/3'
_refine_ls_weighting_scheme calc
_refine_ls_wR_factor_gt 0.1760
_refine_ls_wR_factor_ref 0.1826
_reflns_Friedel_coverage 0.000
_reflns_number_gt 7560
_reflns_number_total 8386
_reflns_threshold_expression 'I > 2\s(I)'
_cod_data_source_file d2nj00311b2.cif
_cod_data_source_block a
_cod_depositor_comments 'Adding full bibliography for 7061410--7061412.cif.'
_cod_database_code 7061410
_shelx_shelxl_version_number 2018/3
_chemical_oxdiff_formula 'C H B N P F Ru'
_chemical_oxdiff_usercomment 'C H B N P F Ru'
_shelx_space_group_comment
;
The symmetry employed for this shelxl refinement is uniquely defined
by the following loop, which should always be used as a source of
symmetry information in preference to the above space-group names.
They are only intended as comments.
;
_shelx_estimated_absorpt_t_max 0.720
_shelx_estimated_absorpt_t_min 0.527
_reflns_odcompleteness_completeness 99.78
_reflns_odcompleteness_iscentric 1
_reflns_odcompleteness_theta 56.82
_olex2_refinement_description
;
1. Fixed Uiso
 At 1.2 times of:
  All C(H) groups, All C(H,H) groups
 At 1.5 times of:
  All C(H,H,H) groups
2. Restrained distances
 F7-B2
 1.33 with sigma of 0.01
 F4-F1
 2.13 with sigma of 0.01
 F1-F3
 2.13 with sigma of 0.01
 B2-F5
 1.33 with sigma of 0.01
 F2-F4
 2.13 with sigma of 0.01
 B1-F4
 1.33 with sigma of 0.01
 B2-F8
 1.33 with sigma of 0.01
 B2-F6
 1.33 with sigma of 0.01
 F2-F3
 2.13 with sigma of 0.01
 B1-F1
 1.33 with sigma of 0.01
 F3-F4
 2.13 with sigma of 0.01
 F8-F5
 2.13 with sigma of 0.01
 B1-F2
 1.33 with sigma of 0.01
 F8-F6
 2.13 with sigma of 0.01
 F2-F1
 2.13 with sigma of 0.01
 F8-F7
 2.13 with sigma of 0.01
 B1-F3
 1.33 with sigma of 0.01
 F5-F6
 2.13 with sigma of 0.01
 F5-F7
 2.13 with sigma of 0.01
3. Rigid bond restraints
 F1
 with sigma for 1-2 distances of 0.01 and sigma for 1-3 distances of 0.02
 F8, B2
 with sigma for 1-2 distances of 0.01 and sigma for 1-3 distances of 0.02
 B2, F6
 with sigma for 1-2 distances of 0.01 and sigma for 1-3 distances of 0.02
 B2, F5
 with sigma for 1-2 distances of 0.01 and sigma for 1-3 distances of 0.02
 B2, F7
 with sigma for 1-2 distances of 0.01 and sigma for 1-3 distances of 0.02
4. Uiso/Uaniso restraints and constraints
Uanis(F1) \\sim Ueq: with sigma of 0.01 and sigma for terminal atoms of 0.02
Uanis(F7) \\sim Ueq, Uanis(F5) \\sim Ueq, Uanis(F8) \\sim Ueq, Uanis(F6) \\sim
Ueq, Uanis(F1) \\sim Ueq: with sigma of 0.01 and sigma for terminal atoms of
0.02
5.a Secondary CH2 refined with riding coordinates:
 C36(H36A,H36B), C35(H35A,H35B)
5.b Aromatic/amide H refined with riding coordinates:
 C28(H28), C33(H33), C26(H26), C27(H27), C24(H24), C31(H31), C13(H13),
 C25(H25), C16(H16), C29(H29), C32(H32), C15(H15), C11(H11), C18(H18), C20(H20),
  C34(H34), C14(H14), C22(H22), C19(H19), C21(H21)
5.c Idealised Me refined as rotating group:
 C8(H8A,H8B,H8C), C10(H10A,H10B,H10C), C7(H7A,H7B,H7C), C9(H9A,H9B,H9C),
 C6(H6A,H6B,H6C)
;
_olex2_submission_special_instructions 'No special instructions were received'
_oxdiff_exptl_absorpt_empirical_details
;
Empirical correction (ABSPACK) includes:
- Absorption correction using spherical harmonics
- Frame scaling
;
_oxdiff_exptl_absorpt_empirical_full_max 2.565
_oxdiff_exptl_absorpt_empirical_full_min 0.650

loop_
_space_group_symop_operation_xyz
'x, y, z'
'-x, -y, -z'

loop_
_atom_site_label
_atom_site_type_symbol
_atom_site_fract_x
_atom_site_fract_y
_atom_site_fract_z
_atom_site_U_iso_or_equiv
_atom_site_adp_type
_atom_site_occupancy
_atom_site_site_symmetry_order
_atom_site_calc_flag
_atom_site_refinement_flags_posn
_atom_site_refinement_flags_adp
_atom_site_refinement_flags_occupancy
_atom_site_disorder_assembly
_atom_site_disorder_group
Ru1 Ru 0.30279(3) 0.31041(2) 0.79783(2) 0.04141(13) Uani 1 1 d . . . . .
P002 P 0.24899(13) 0.46706(8) 0.70666(6) 0.0436(2) Uani 1 1 d . . . . .
P003 P 0.28518(13) 0.20610(8) 0.69747(6) 0.0449(2) Uani 1 1 d . . . . .
F3 F -0.0173(5) 0.6255(4) 0.5221(3) 0.1047(14) Uani 1 1 d D . . . .
N1 N 0.0965(5) 0.3361(4) 0.8336(2) 0.0608(10) Uani 1 1 d . . . . .
C23 C 0.3883(5) 0.5497(3) 0.6698(2) 0.0468(8) Uani 1 1 d . . . . .
C30 C 0.0665(5) 0.5649(3) 0.7506(3) 0.0484(9) Uani 1 1 d . . . . .
C28 C 0.3487(6) 0.6646(4) 0.6783(3) 0.0579(11) Uani 1 1 d . . . . .
H28 H 0.251245 0.700604 0.706671 0.069 Uiso 1 1 calc R U . . .
F2 F 0.2201(5) 0.6487(4) 0.5167(4) 0.1251(18) Uani 1 1 d D . . . .
O1 O -0.0313(6) 0.3532(5) 0.8639(4) 0.118(2) Uani 1 1 d . . . . .
C12 C 0.4659(6) 0.1294(4) 0.6384(3) 0.0525(10) Uani 1 1 d . . . . .
C17 C 0.1744(5) 0.1015(4) 0.7253(3) 0.0528(10) Uani 1 1 d . . . . .
C33 C -0.2063(7) 0.7047(5) 0.8282(4) 0.0726(15) Uani 1 1 d . . . . .
H33 H -0.298619 0.750939 0.854648 0.087 Uiso 1 1 calc R U . . .
C26 C 0.5998(7) 0.6730(5) 0.6018(4) 0.0698(14) Uani 1 1 d . . . . .
H26 H 0.669829 0.714624 0.578348 0.084 Uiso 1 1 calc R U . . .
C27 C 0.4558(7) 0.7266(4) 0.6441(4) 0.0701(14) Uani 1 1 d . . . . .
H27 H 0.429866 0.803824 0.649938 0.084 Uiso 1 1 calc R U . . .
C24 C 0.5344(6) 0.4972(4) 0.6267(3) 0.0553(10) Uani 1 1 d . . . . .
H24 H 0.560527 0.420168 0.619919 0.066 Uiso 1 1 calc R U . . .
C1 C 0.4927(6) 0.3665(4) 0.8429(3) 0.0554(10) Uani 1 1 d . . . . .
C3 C 0.5016(6) 0.1767(4) 0.8456(3) 0.0539(10) Uani 1 1 d . . . . .
C4 C 0.3830(6) 0.2262(4) 0.9065(3) 0.0538(10) Uani 1 1 d . . . . .
C31 C -0.0745(6) 0.5879(4) 0.7235(3) 0.0599(11) Uani 1 1 d . . . . .
H31 H -0.078858 0.556827 0.679360 0.072 Uiso 1 1 calc R U . . .
C2 C 0.5637(5) 0.2649(4) 0.8036(3) 0.0545(10) Uani 1 1 d . . . . .
C13 C 0.5357(6) 0.0169(4) 0.6587(3) 0.0603(11) Uani 1 1 d . . . . .
H13 H 0.488655 -0.018352 0.701335 0.072 Uiso 1 1 calc R U . . .
C5 C 0.3761(6) 0.3449(4) 0.9051(3) 0.0552(10) Uani 1 1 d . . . . .
C36 C 0.2127(6) 0.4172(4) 0.6213(3) 0.0530(10) Uani 1 1 d . . . . .
H36A H 0.128808 0.474445 0.601198 0.064 Uiso 1 1 calc R U . . .
H36B H 0.308551 0.406274 0.583190 0.064 Uiso 1 1 calc R U . . .
C8 C 0.5695(8) 0.0530(5) 0.8370(4) 0.0746(15) Uani 1 1 d . . . . .
H8A H 0.484698 0.016762 0.846735 0.112 Uiso 1 1 calc R U . . .
H8B H 0.640840 0.022985 0.872411 0.112 Uiso 1 1 calc R U . . .
H8C H 0.626635 0.039565 0.786369 0.112 Uiso 1 1 calc R U . . .
C25 C 0.6405(7) 0.5581(5) 0.5939(3) 0.0640(12) Uani 1 1 d . . . . .
H25 H 0.739127 0.521897 0.566686 0.077 Uiso 1 1 calc R U . . .
C35 C 0.1646(6) 0.3072(4) 0.6363(3) 0.0554(10) Uani 1 1 d . . . . .
H35A H 0.175746 0.273788 0.588432 0.067 Uiso 1 1 calc R U . . .
H35B H 0.053303 0.323218 0.659970 0.067 Uiso 1 1 calc R U . . .
C16 C 0.6764(8) 0.1183(6) 0.5308(4) 0.0787(16) Uani 1 1 d . . . . .
H16 H 0.723977 0.152234 0.487664 0.094 Uiso 1 1 calc R U . . .
C29 C 0.0706(6) 0.6120(4) 0.8167(3) 0.0585(11) Uani 1 1 d . . . . .
H29 H 0.165605 0.595527 0.835377 0.070 Uiso 1 1 calc R U . . .
C32 C -0.2120(6) 0.6594(5) 0.7640(4) 0.0719(14) Uani 1 1 d . . . . .
H32 H -0.308058 0.675660 0.746310 0.086 Uiso 1 1 calc R U . . .
C15 C 0.7453(7) 0.0080(5) 0.5513(4) 0.0779(16) Uani 1 1 d . . . . .
H15 H 0.838672 -0.032721 0.522208 0.093 Uiso 1 1 calc R U . . .
C11 C 0.5378(7) 0.1792(4) 0.5733(3) 0.0644(12) Uani 1 1 d . . . . .
H11 H 0.491985 0.253657 0.558571 0.077 Uiso 1 1 calc R U . . .
C10 C 0.5463(8) 0.4707(5) 0.8295(4) 0.0739(15) Uani 1 1 d . . . . .
H10A H 0.581644 0.482636 0.776188 0.111 Uiso 1 1 calc R U . . .
H10B H 0.632676 0.463513 0.856107 0.111 Uiso 1 1 calc R U . . .
H10C H 0.459460 0.533761 0.847321 0.111 Uiso 1 1 calc R U . . .
C18 C 0.1358(7) 0.0528(4) 0.6678(4) 0.0691(14) Uani 1 1 d . . . . .
H18 H 0.163913 0.075384 0.617438 0.083 Uiso 1 1 calc R U . . .
F4 F 0.0264(8) 0.7627(6) 0.5785(4) 0.169(3) Uani 1 1 d D . . . .
C7 C 0.2955(8) 0.1637(5) 0.9675(3) 0.0743(15) Uani 1 1 d . . . . .
H7A H 0.183912 0.202340 0.975586 0.111 Uiso 1 1 calc R U . . .
H7B H 0.336158 0.160055 1.013624 0.111 Uiso 1 1 calc R U . . .
H7C H 0.310236 0.088641 0.952479 0.111 Uiso 1 1 calc R U . . .
C20 C 0.0127(8) -0.0624(5) 0.7591(6) 0.096(3) Uani 1 1 d . . . . .
H20 H -0.041117 -0.118053 0.770793 0.115 Uiso 1 1 calc R U . . .
C34 C -0.0647(7) 0.6829(5) 0.8549(3) 0.0698(14) Uani 1 1 d . . . . .
H34 H -0.060622 0.715845 0.898330 0.084 Uiso 1 1 calc R U . . .
C14 C 0.6750(7) -0.0415(5) 0.6150(4) 0.0733(15) Uani 1 1 d . . . . .
H14 H 0.722182 -0.115963 0.629100 0.088 Uiso 1 1 calc R U . . .
C22 C 0.1311(7) 0.0680(5) 0.8003(4) 0.0725(15) Uani 1 1 d . . . . .
H22 H 0.156899 0.099699 0.839178 0.087 Uiso 1 1 calc R U . . .
F1 F 0.0481(9) 0.7698(6) 0.4567(4) 0.206(4) Uani 1 1 d D U . . .
C9 C 0.7079(6) 0.2457(5) 0.7419(3) 0.0720(14) Uani 1 1 d . . . . .
H9A H 0.698212 0.196730 0.706022 0.108 Uiso 1 1 calc R U . . .
H9B H 0.801915 0.211479 0.763537 0.108 Uiso 1 1 calc R U . . .
H9C H 0.715579 0.316584 0.716657 0.108 Uiso 1 1 calc R U . . .
C19 C 0.0546(7) -0.0303(5) 0.6865(5) 0.0835(19) Uani 1 1 d . . . . .
H19 H 0.029279 -0.063759 0.648335 0.100 Uiso 1 1 calc R U . . .
C6 C 0.2803(9) 0.4237(5) 0.9650(3) 0.0785(17) Uani 1 1 d . . . . .
H6A H 0.270464 0.500171 0.945705 0.118 Uiso 1 1 calc R U . . .
H6B H 0.332558 0.410123 1.008329 0.118 Uiso 1 1 calc R U . . .
H6C H 0.176172 0.411631 0.979612 0.118 Uiso 1 1 calc R U . . .
C21 C 0.0480(9) -0.0143(6) 0.8162(5) 0.092(2) Uani 1 1 d . . . . .
H21 H 0.016285 -0.036635 0.866325 0.110 Uiso 1 1 calc R U . . .
B1 B 0.0653(7) 0.7031(4) 0.5159(3) 0.0659(14) Uani 1 1 d D . . . .
B2 B 0.2750(5) -0.2176(3) 0.9730(3) 0.0429(9) Uani 1 1 d D U . . .
F7 F 0.3239(12) -0.2914(11) 1.0282(6) 0.299(6) Uani 1 1 d D U . . .
F8 F 0.1230(8) -0.2041(11) 0.9750(6) 0.283(6) Uani 1 1 d D U . . .
F6 F 0.3224(17) -0.1294(9) 0.9657(9) 0.331(7) Uani 1 1 d D U . . .
F5 F 0.3433(17) -0.2727(12) 0.9084(6) 0.377(9) Uani 1 1 d D U . . .

loop_
_atom_site_aniso_label
_atom_site_aniso_U_11
_atom_site_aniso_U_22
_atom_site_aniso_U_33
_atom_site_aniso_U_23
_atom_site_aniso_U_13
_atom_site_aniso_U_12
Ru1 0.04466(19) 0.03990(18) 0.04078(19) 0.00155(12) -0.00771(12) -0.01419(12)
P002 0.0513(5) 0.0376(4) 0.0446(5) 0.0001(4) -0.0108(4) -0.0151(4)
P003 0.0529(5) 0.0390(5) 0.0480(5) 0.0004(4) -0.0124(4) -0.0194(4)
F3 0.106(3) 0.112(3) 0.119(3) 0.028(3) -0.039(3) -0.064(3)
N1 0.055(2) 0.062(2) 0.060(2) 0.0101(19) -0.0026(18) -0.0181(18)
C23 0.053(2) 0.0438(19) 0.046(2) 0.0008(16) -0.0103(17) -0.0186(17)
C30 0.052(2) 0.0401(18) 0.054(2) 0.0029(17) -0.0104(18) -0.0155(16)
C28 0.059(3) 0.047(2) 0.072(3) -0.002(2) -0.011(2) -0.0208(19)
F2 0.101(3) 0.086(3) 0.189(6) -0.009(3) -0.044(3) -0.013(2)
O1 0.060(3) 0.120(4) 0.143(5) 0.024(4) 0.027(3) -0.016(3)
C12 0.058(2) 0.048(2) 0.057(3) -0.0082(18) -0.0069(19) -0.0222(18)
C17 0.053(2) 0.044(2) 0.067(3) 0.0030(19) -0.015(2) -0.0198(17)
C33 0.062(3) 0.063(3) 0.076(4) 0.005(3) 0.009(3) -0.008(2)
C26 0.071(3) 0.073(3) 0.075(3) 0.002(3) -0.007(3) -0.040(3)
C27 0.078(3) 0.051(2) 0.088(4) 0.002(2) -0.013(3) -0.032(2)
C24 0.061(3) 0.050(2) 0.056(3) -0.0049(19) -0.007(2) -0.0167(19)
C1 0.059(2) 0.058(2) 0.059(3) 0.006(2) -0.027(2) -0.023(2)
C3 0.056(2) 0.053(2) 0.053(2) 0.0044(19) -0.0199(19) -0.0095(19)
C4 0.068(3) 0.051(2) 0.045(2) 0.0050(18) -0.0164(19) -0.017(2)
C31 0.054(2) 0.058(3) 0.071(3) 0.000(2) -0.019(2) -0.016(2)
C2 0.049(2) 0.061(2) 0.055(2) 0.004(2) -0.0173(19) -0.0129(19)
C13 0.065(3) 0.050(2) 0.068(3) -0.006(2) -0.008(2) -0.020(2)
C5 0.075(3) 0.052(2) 0.041(2) -0.0010(18) -0.019(2) -0.016(2)
C36 0.072(3) 0.044(2) 0.049(2) 0.0022(17) -0.020(2) -0.0209(19)
C8 0.084(4) 0.054(3) 0.080(4) -0.001(3) -0.027(3) -0.001(3)
C25 0.064(3) 0.081(3) 0.053(3) -0.006(2) -0.005(2) -0.031(3)
C35 0.070(3) 0.045(2) 0.060(3) 0.0019(19) -0.028(2) -0.020(2)
C16 0.085(4) 0.083(4) 0.070(4) -0.008(3) 0.006(3) -0.036(3)
C29 0.061(3) 0.056(2) 0.056(3) -0.005(2) -0.010(2) -0.011(2)
C32 0.051(3) 0.071(3) 0.093(4) 0.001(3) -0.014(3) -0.015(2)
C15 0.062(3) 0.078(4) 0.092(4) -0.026(3) 0.002(3) -0.020(3)
C11 0.074(3) 0.058(3) 0.061(3) -0.005(2) -0.002(2) -0.024(2)
C10 0.088(4) 0.071(3) 0.082(4) 0.009(3) -0.035(3) -0.043(3)
C18 0.068(3) 0.053(3) 0.095(4) -0.011(3) -0.011(3) -0.030(2)
F4 0.149(5) 0.174(6) 0.182(7) -0.087(5) 0.017(5) -0.043(5)
C7 0.107(5) 0.069(3) 0.043(3) 0.007(2) -0.006(3) -0.026(3)
C20 0.071(4) 0.050(3) 0.170(8) 0.015(4) -0.015(4) -0.031(3)
C34 0.076(3) 0.069(3) 0.055(3) -0.006(2) 0.007(2) -0.015(3)
C14 0.071(3) 0.059(3) 0.091(4) -0.020(3) -0.011(3) -0.016(2)
C22 0.080(4) 0.068(3) 0.076(4) 0.021(3) -0.019(3) -0.036(3)
F1 0.278(8) 0.222(7) 0.213(7) 0.130(6) -0.173(6) -0.183(7)
C9 0.051(3) 0.089(4) 0.070(3) 0.001(3) -0.007(2) -0.014(3)
C19 0.069(3) 0.056(3) 0.138(6) -0.013(3) -0.021(4) -0.032(3)
C6 0.116(5) 0.062(3) 0.056(3) -0.010(2) -0.023(3) -0.014(3)
C21 0.090(4) 0.082(4) 0.110(5) 0.040(4) -0.021(4) -0.046(4)
B1 0.070(4) 0.057(3) 0.071(4) 0.006(3) -0.020(3) -0.015(3)
B2 0.043(2) 0.0360(18) 0.058(3) 0.0008(17) -0.0287(19) -0.0116(16)
F7 0.271(10) 0.400(13) 0.309(11) 0.201(10) -0.220(9) -0.186(9)
F8 0.153(6) 0.415(14) 0.288(11) 0.113(10) -0.117(7) -0.083(8)
F6 0.423(15) 0.235(9) 0.419(15) 0.009(10) -0.080(12) -0.228(10)
F5 0.429(17) 0.334(14) 0.300(13) -0.150(12) 0.051(12) -0.026(12)

loop_
_atom_type_symbol
_atom_type_description
_atom_type_scat_dispersion_real
_atom_type_scat_dispersion_imag
_atom_type_scat_source
C C 0.0147 0.0070 'International Tables Vol C Tables 4.2.6.8 and 6.1.1.4'
H H 0.0000 0.0000 'International Tables Vol C Tables 4.2.6.8 and 6.1.1.4'
B B 0.0073 0.0030 'International Tables Vol C Tables 4.2.6.8 and 6.1.1.4'
F F 0.0599 0.0410 'International Tables Vol C Tables 4.2.6.8 and 6.1.1.4'
N N 0.0253 0.0135 'International Tables Vol C Tables 4.2.6.8 and 6.1.1.4'
O O 0.0389 0.0241 'International Tables Vol C Tables 4.2.6.8 and 6.1.1.4'
P P 0.2594 0.3349 'International Tables Vol C Tables 4.2.6.8 and 6.1.1.4'
Ru Ru -0.0773 2.5627 'International Tables Vol C Tables 4.2.6.8 and 6.1.1.4'

loop_
_geom_angle_atom_site_label_1
_geom_angle_atom_site_label_2
_geom_angle_atom_site_label_3
_geom_angle
_geom_angle_site_symmetry_1
_geom_angle_site_symmetry_3
_geom_angle_publ_flag
P003 Ru1 P002 82.91(4) . . ?
N1 Ru1 P002 90.21(13) . . ?
N1 Ru1 P003 92.13(16) . . ?
N1 Ru1 C1 129.0(2) . . ?
N1 Ru1 C3 125.56(18) . . ?
N1 Ru1 C4 95.46(19) . . ?
N1 Ru1 C2 156.4(2) . . ?
N1 Ru1 C5 97.0(2) . . ?
C1 Ru1 P002 95.53(12) . . ?
C1 Ru1 P003 138.89(14) . . ?
C3 Ru1 P002 144.06(13) . . ?
C3 Ru1 P003 97.60(13) . . ?
C3 Ru1 C1 60.81(17) . . ?
C4 Ru1 P002 153.60(12) . . ?
C4 Ru1 P003 122.48(12) . . ?
C4 Ru1 C1 61.14(17) . . ?
C4 Ru1 C3 36.28(17) . . ?
C4 Ru1 C5 37.30(16) . . ?
C2 Ru1 P002 107.86(12) . . ?
C2 Ru1 P003 104.84(13) . . ?
C2 Ru1 C1 36.60(18) . . ?
C2 Ru1 C3 37.05(17) . . ?
C2 Ru1 C4 61.63(18) . . ?
C2 Ru1 C5 61.66(18) . . ?
C5 Ru1 P002 116.44(12) . . ?
C5 Ru1 P003 158.44(12) . . ?
C5 Ru1 C1 36.46(18) . . ?
C5 Ru1 C3 61.29(17) . . ?
C23 P002 Ru1 123.15(14) . . ?
C23 P002 C30 106.55(19) . . ?
C23 P002 C36 103.3(2) . . ?
C30 P002 Ru1 105.41(14) . . ?
C30 P002 C36 108.9(2) . . ?
C36 P002 Ru1 109.02(14) . . ?
C12 P003 Ru1 119.71(15) . . ?
C12 P003 C17 103.3(2) . . ?
C12 P003 C35 108.1(2) . . ?
C17 P003 Ru1 115.17(17) . . ?
C17 P003 C35 103.3(2) . . ?
C35 P003 Ru1 106.05(16) . . ?
O1 N1 Ru1 172.5(5) . . ?
C28 C23 P002 121.7(4) . . ?
C28 C23 C24 119.4(4) . . ?
C24 C23 P002 118.8(3) . . ?
C31 C30 P002 122.7(4) . . ?
C31 C30 C29 119.8(5) . . ?
C29 C30 P002 117.4(4) . . ?
C23 C28 H28 120.1 . . ?
C23 C28 C27 119.7(5) . . ?
C27 C28 H28 120.1 . . ?
C13 C12 P003 119.1(4) . . ?
C13 C12 C11 118.9(5) . . ?
C11 C12 P003 122.1(4) . . ?
C18 C17 P003 117.4(4) . . ?
C22 C17 P003 122.6(4) . . ?
C22 C17 C18 120.0(5) . . ?
C32 C33 H33 119.8 . . ?
C32 C33 C34 120.5(5) . . ?
C34 C33 H33 119.8 . . ?
C27 C26 H26 119.8 . . ?
C25 C26 H26 119.8 . . ?
C25 C26 C27 120.4(5) . . ?
C28 C27 H27 120.0 . . ?
C26 C27 C28 120.0(5) . . ?
C26 C27 H27 120.0 . . ?
C23 C24 H24 119.6 . . ?
C25 C24 C23 120.8(4) . . ?
C25 C24 H24 119.6 . . ?
C2 C1 Ru1 69.6(3) . . ?
C2 C1 C5 108.1(4) . . ?
C2 C1 C10 126.2(5) . . ?
C5 C1 Ru1 70.7(3) . . ?
C5 C1 C10 125.1(5) . . ?
C10 C1 Ru1 132.4(3) . . ?
C4 C3 Ru1 70.9(3) . . ?
C4 C3 C2 107.8(4) . . ?
C4 C3 C8 124.7(5) . . ?
C2 C3 Ru1 69.7(2) . . ?
C2 C3 C8 126.5(5) . . ?
C8 C3 Ru1 133.7(4) . . ?
C3 C4 Ru1 72.8(3) . . ?
C3 C4 C5 108.2(4) . . ?
C3 C4 C7 125.6(4) . . ?
C5 C4 Ru1 71.5(2) . . ?
C5 C4 C7 125.7(5) . . ?
C7 C4 Ru1 127.5(4) . . ?
C30 C31 H31 120.7 . . ?
C30 C31 C32 118.6(5) . . ?
C32 C31 H31 120.7 . . ?
C1 C2 Ru1 73.8(3) . . ?
C1 C2 C3 108.1(4) . . ?
C1 C2 C9 125.4(5) . . ?
C3 C2 Ru1 73.2(3) . . ?
C3 C2 C9 124.7(5) . . ?
C9 C2 Ru1 130.9(4) . . ?
C12 C13 H13 120.3 . . ?
C14 C13 C12 119.5(5) . . ?
C14 C13 H13 120.3 . . ?
C1 C5 Ru1 72.9(3) . . ?
C1 C5 C4 107.4(4) . . ?
C1 C5 C6 127.2(5) . . ?
C4 C5 Ru1 71.2(3) . . ?
C4 C5 C6 124.9(5) . . ?
C6 C5 Ru1 127.9(4) . . ?
P002 C36 H36A 109.1 . . ?
P002 C36 H36B 109.1 . . ?
H36A C36 H36B 107.8 . . ?
C35 C36 P002 112.5(3) . . ?
C35 C36 H36A 109.1 . . ?
C35 C36 H36B 109.1 . . ?
C3 C8 H8A 109.5 . . ?
C3 C8 H8B 109.5 . . ?
C3 C8 H8C 109.5 . . ?
H8A C8 H8B 109.5 . . ?
H8A C8 H8C 109.5 . . ?
H8B C8 H8C 109.5 . . ?
C26 C25 H25 120.2 . . ?
C24 C25 C26 119.7(5) . . ?
C24 C25 H25 120.2 . . ?
P003 C35 H35A 109.1 . . ?
P003 C35 H35B 109.1 . . ?
C36 C35 P003 112.4(3) . . ?
C36 C35 H35A 109.1 . . ?
C36 C35 H35B 109.1 . . ?
H35A C35 H35B 107.8 . . ?
C15 C16 H16 119.6 . . ?
C15 C16 C11 120.8(6) . . ?
C11 C16 H16 119.6 . . ?
C30 C29 H29 119.7 . . ?
C34 C29 C30 120.6(5) . . ?
C34 C29 H29 119.7 . . ?
C33 C32 C31 120.9(5) . . ?
C33 C32 H32 119.6 . . ?
C31 C32 H32 119.6 . . ?
C16 C15 H15 120.3 . . ?
C14 C15 C16 119.3(6) . . ?
C14 C15 H15 120.3 . . ?
C12 C11 H11 120.0 . . ?
C16 C11 C12 120.1(5) . . ?
C16 C11 H11 120.0 . . ?
C1 C10 H10A 109.5 . . ?
C1 C10 H10B 109.5 . . ?
C1 C10 H10C 109.5 . . ?
H10A C10 H10B 109.5 . . ?
H10A C10 H10C 109.5 . . ?
H10B C10 H10C 109.5 . . ?
C17 C18 H18 120.3 . . ?
C17 C18 C19 119.3(6) . . ?
C19 C18 H18 120.3 . . ?
C4 C7 H7A 109.5 . . ?
C4 C7 H7B 109.5 . . ?
C4 C7 H7C 109.5 . . ?
H7A C7 H7B 109.5 . . ?
H7A C7 H7C 109.5 . . ?
H7B C7 H7C 109.5 . . ?
C19 C20 H20 119.6 . . ?
C19 C20 C21 120.9(5) . . ?
C21 C20 H20 119.6 . . ?
C33 C34 H34 120.2 . . ?
C29 C34 C33 119.6(6) . . ?
C29 C34 H34 120.2 . . ?
C13 C14 H14 119.3 . . ?
C15 C14 C13 121.4(6) . . ?
C15 C14 H14 119.3 . . ?
C17 C22 H22 120.7 . . ?
C17 C22 C21 118.5(6) . . ?
C21 C22 H22 120.7 . . ?
C2 C9 H9A 109.5 . . ?
C2 C9 H9B 109.5 . . ?
C2 C9 H9C 109.5 . . ?
H9A C9 H9B 109.5 . . ?
H9A C9 H9C 109.5 . . ?
H9B C9 H9C 109.5 . . ?
C18 C19 H19 119.8 . . ?
C20 C19 C18 120.5(7) . . ?
C20 C19 H19 119.8 . . ?
C5 C6 H6A 109.5 . . ?
C5 C6 H6B 109.5 . . ?
C5 C6 H6C 109.5 . . ?
H6A C6 H6B 109.5 . . ?
H6A C6 H6C 109.5 . . ?
H6B C6 H6C 109.5 . . ?
C20 C21 C22 120.8(7) . . ?
C20 C21 H21 119.6 . . ?
C22 C21 H21 119.6 . . ?
F3 B1 F2 108.4(4) . . ?
F4 B1 F3 111.3(5) . . ?
F4 B1 F2 102.1(5) . . ?
F1 B1 F3 112.6(5) . . ?
F1 B1 F2 111.7(6) . . ?
F1 B1 F4 110.3(6) . . ?
F7 B2 F5 104.6(7) . . ?
F8 B2 F7 109.5(6) . . ?
F8 B2 F5 103.0(7) . . ?
F6 B2 F7 115.6(9) . . ?
F6 B2 F8 116.9(7) . . ?
F6 B2 F5 105.6(7) . . ?

loop_
_geom_bond_atom_site_label_1
_geom_bond_atom_site_label_2
_geom_bond_distance
_geom_bond_site_symmetry_2
_geom_bond_publ_flag
Ru1 P002 2.4122(10) . ?
Ru1 P003 2.3783(11) . ?
Ru1 N1 1.768(4) . ?
Ru1 C1 2.300(4) . ?
Ru1 C3 2.291(4) . ?
Ru1 C4 2.266(4) . ?
Ru1 C2 2.245(4) . ?
Ru1 C5 2.270(4) . ?
P002 C23 1.809(4) . ?
P002 C30 1.819(5) . ?
P002 C36 1.830(5) . ?
P003 C12 1.814(5) . ?
P003 C17 1.814(4) . ?
P003 C35 1.830(5) . ?
F3 B1 1.347(6) . ?
N1 O1 1.130(6) . ?
C23 C28 1.381(6) . ?
C23 C24 1.395(6) . ?
C30 C31 1.377(6) . ?
C30 C29 1.389(7) . ?
C28 H28 0.9300 . ?
C28 C27 1.401(7) . ?
F2 B1 1.351(6) . ?
C12 C13 1.397(7) . ?
C12 C11 1.397(7) . ?
C17 C18 1.390(8) . ?
C17 C22 1.386(8) . ?
C33 H33 0.9300 . ?
C33 C32 1.351(9) . ?
C33 C34 1.379(9) . ?
C26 H26 0.9300 . ?
C26 C27 1.379(8) . ?
C26 C25 1.380(8) . ?
C27 H27 0.9300 . ?
C24 H24 0.9300 . ?
C24 C25 1.378(7) . ?
C1 C2 1.428(7) . ?
C1 C5 1.430(7) . ?
C1 C10 1.479(7) . ?
C3 C4 1.419(7) . ?
C3 C2 1.441(7) . ?
C3 C8 1.490(7) . ?
C4 C5 1.451(6) . ?
C4 C7 1.498(7) . ?
C31 H31 0.9300 . ?
C31 C32 1.407(8) . ?
C2 C9 1.505(7) . ?
C13 H13 0.9300 . ?
C13 C14 1.381(8) . ?
C5 C6 1.493(7) . ?
C36 H36A 0.9700 . ?
C36 H36B 0.9700 . ?
C36 C35 1.521(6) . ?
C8 H8A 0.9600 . ?
C8 H8B 0.9600 . ?
C8 H8C 0.9600 . ?
C25 H25 0.9300 . ?
C35 H35A 0.9700 . ?
C35 H35B 0.9700 . ?
C16 H16 0.9300 . ?
C16 C15 1.374(9) . ?
C16 C11 1.378(8) . ?
C29 H29 0.9300 . ?
C29 C34 1.375(7) . ?
C32 H32 0.9300 . ?
C15 H15 0.9300 . ?
C15 C14 1.370(9) . ?
C11 H11 0.9300 . ?
C10 H10A 0.9600 . ?
C10 H10B 0.9600 . ?
C10 H10C 0.9600 . ?
C18 H18 0.9300 . ?
C18 C19 1.395(7) . ?
F4 B1 1.344(6) . ?
C7 H7A 0.9600 . ?
C7 H7B 0.9600 . ?
C7 H7C 0.9600 . ?
C20 H20 0.9300 . ?
C20 C19 1.340(11) . ?
C20 C21 1.366(12) . ?
C34 H34 0.9300 . ?
C14 H14 0.9300 . ?
C22 H22 0.9300 . ?
C22 C21 1.395(8) . ?
F1 B1 1.286(6) . ?
C9 H9A 0.9600 . ?
C9 H9B 0.9600 . ?
C9 H9C 0.9600 . ?
C19 H19 0.9300 . ?
C6 H6A 0.9600 . ?
C6 H6B 0.9600 . ?
C6 H6C 0.9600 . ?
C21 H21 0.9300 . ?
B2 F7 1.330(6) . ?
B2 F8 1.307(6) . ?
B2 F6 1.263(7) . ?
B2 F5 1.357(7) . ?

loop_
_geom_torsion_atom_site_label_1
_geom_torsion_atom_site_label_2
_geom_torsion_atom_site_label_3
_geom_torsion_atom_site_label_4
_geom_torsion
_geom_torsion_site_symmetry_1
_geom_torsion_site_symmetry_2
_geom_torsion_site_symmetry_3
_geom_torsion_site_symmetry_4
_geom_torsion_publ_flag
Ru1 P002 C23 C28 -120.9(4) . . . . ?
Ru1 P002 C23 C24 64.2(4) . . . . ?
Ru1 P002 C30 C31 -113.0(4) . . . . ?
Ru1 P002 C30 C29 63.1(4) . . . . ?
Ru1 P002 C36 C35 21.0(4) . . . . ?
Ru1 P003 C12 C13 91.2(4) . . . . ?
Ru1 P003 C12 C11 -88.7(4) . . . . ?
Ru1 P003 C17 C18 168.7(3) . . . . ?
Ru1 P003 C17 C22 -12.7(5) . . . . ?
Ru1 P003 C35 C36 44.7(4) . . . . ?
Ru1 C1 C2 C3 -65.7(3) . . . . ?
Ru1 C1 C2 C9 129.1(5) . . . . ?
Ru1 C1 C5 C4 63.2(3) . . . . ?
Ru1 C1 C5 C6 -124.9(5) . . . . ?
Ru1 C3 C4 C5 -63.2(3) . . . . ?
Ru1 C3 C4 C7 124.2(5) . . . . ?
Ru1 C3 C2 C1 66.1(3) . . . . ?
Ru1 C3 C2 C9 -128.6(5) . . . . ?
Ru1 C4 C5 C1 -64.3(3) . . . . ?
Ru1 C4 C5 C6 123.6(5) . . . . ?
P002 C23 C28 C27 -175.3(4) . . . . ?
P002 C23 C24 C25 176.4(4) . . . . ?
P002 C30 C31 C32 176.1(4) . . . . ?
P002 C30 C29 C34 -177.2(4) . . . . ?
P002 C36 C35 P003 -43.0(5) . . . . ?
P003 C12 C13 C14 -178.7(4) . . . . ?
P003 C12 C11 C16 179.0(5) . . . . ?
P003 C17 C18 C19 178.2(4) . . . . ?
P003 C17 C22 C21 -179.1(5) . . . . ?
C23 P002 C30 C31 114.7(4) . . . . ?
C23 P002 C30 C29 -69.2(4) . . . . ?
C23 P002 C36 C35 153.5(4) . . . . ?
C23 C28 C27 C26 0.4(9) . . . . ?
C23 C24 C25 C26 -2.2(8) . . . . ?
C30 P002 C23 C28 0.7(5) . . . . ?
C30 P002 C23 C24 -174.1(4) . . . . ?
C30 P002 C36 C35 -93.6(4) . . . . ?
C30 C31 C32 C33 0.0(8) . . . . ?
C30 C29 C34 C33 1.8(8) . . . . ?
C28 C23 C24 C25 1.4(7) . . . . ?
C12 P003 C17 C18 -59.0(4) . . . . ?
C12 P003 C17 C22 119.7(5) . . . . ?
C12 P003 C35 C36 -84.9(4) . . . . ?
C12 C13 C14 C15 -1.1(9) . . . . ?
C17 P003 C12 C13 -38.4(4) . . . . ?
C17 P003 C12 C11 141.7(4) . . . . ?
C17 P003 C35 C36 166.2(4) . . . . ?
C17 C18 C19 C20 0.6(9) . . . . ?
C17 C22 C21 C20 1.2(10) . . . . ?
C27 C26 C25 C24 2.1(9) . . . . ?
C24 C23 C28 C27 -0.5(8) . . . . ?
C3 C4 C5 Ru1 64.0(3) . . . . ?
C3 C4 C5 C1 -0.4(5) . . . . ?
C3 C4 C5 C6 -172.4(5) . . . . ?
C4 C3 C2 Ru1 -61.0(3) . . . . ?
C4 C3 C2 C1 5.1(5) . . . . ?
C4 C3 C2 C9 170.4(5) . . . . ?
C31 C30 C29 C34 -1.0(7) . . . . ?
C2 C1 C5 Ru1 -59.8(3) . . . . ?
C2 C1 C5 C4 3.5(5) . . . . ?
C2 C1 C5 C6 175.3(5) . . . . ?
C2 C3 C4 Ru1 60.3(3) . . . . ?
C2 C3 C4 C5 -2.9(5) . . . . ?
C2 C3 C4 C7 -175.6(5) . . . . ?
C13 C12 C11 C16 -1.0(8) . . . . ?
C5 C1 C2 Ru1 60.4(3) . . . . ?
C5 C1 C2 C3 -5.3(5) . . . . ?
C5 C1 C2 C9 -170.5(5) . . . . ?
C36 P002 C23 C28 115.4(4) . . . . ?
C36 P002 C23 C24 -59.5(4) . . . . ?
C36 P002 C30 C31 3.8(4) . . . . ?
C36 P002 C30 C29 180.0(3) . . . . ?
C8 C3 C4 Ru1 -130.5(5) . . . . ?
C8 C3 C4 C5 166.3(5) . . . . ?
C8 C3 C4 C7 -6.4(8) . . . . ?
C8 C3 C2 Ru1 130.0(5) . . . . ?
C8 C3 C2 C1 -163.9(5) . . . . ?
C8 C3 C2 C9 1.5(8) . . . . ?
C25 C26 C27 C28 -1.2(9) . . . . ?
C35 P003 C12 C13 -147.4(4) . . . . ?
C35 P003 C12 C11 32.7(5) . . . . ?
C35 P003 C17 C18 53.5(4) . . . . ?
C35 P003 C17 C22 -127.8(5) . . . . ?
C16 C15 C14 C13 0.5(10) . . . . ?
C29 C30 C31 C32 0.1(7) . . . . ?
C32 C33 C34 C29 -1.7(8) . . . . ?
C15 C16 C11 C12 0.5(10) . . . . ?
C11 C12 C13 C14 1.2(8) . . . . ?
C11 C16 C15 C14 -0.2(10) . . . . ?
C10 C1 C2 Ru1 -128.2(5) . . . . ?
C10 C1 C2 C3 166.1(5) . . . . ?
C10 C1 C2 C9 0.9(8) . . . . ?
C10 C1 C5 Ru1 128.8(5) . . . . ?
C10 C1 C5 C4 -168.0(5) . . . . ?
C10 C1 C5 C6 3.8(8) . . . . ?
C18 C17 C22 C21 -0.4(9) . . . . ?
C7 C4 C5 Ru1 -123.3(5) . . . . ?
C7 C4 C5 C1 172.3(5) . . . . ?
C7 C4 C5 C6 0.3(8) . . . . ?
C34 C33 C32 C31 0.9(9) . . . . ?
C22 C17 C18 C19 -0.5(8) . . . . ?
C19 C20 C21 C22 -1.2(11) . . . . ?
C21 C20 C19 C18 0.2(10) . . . . ?
